data_4335643
loop_
_publ_author_name
'Jakob Kljun'
'Ioannis Bratsos'
'Enzo Alessio'
'George Psomas'
'Ur\<ska Repnik'
'Miha Butinar'
'Boris Turk'
'Iztok Turel'

_publ_contact_author_address
;
Faculty of Chemistry and Chemical Technology
University of Ljubljana
A\<sker\<ceva 5, P. O. Box 537
1000 Ljubljana
Slovenia
;
_publ_contact_author_email jakob.kljun@fkkt.uni-lj.si
_publ_contact_author_name 'Jakob Kljun'
_publ_section_title
;
 New Uses for Old Drugs: Attempts to Convert Quinolone Antibacterials into
 Potential Anticancer Agents Containing Ruthenium
;
_journal_name_full 'Inorganic Chemistry'
_journal_page_first 9039
_journal_page_last 9052
_journal_paper_doi 10.1021/ic401220x
_journal_volume 52
_journal_year 2013
_chemical_formula_moiety 'C20 H29 N2 O4 Ru S4, F6 P, 3(H2 O)'
_chemical_formula_sum 'C20 H35 F6 N2 O7 P Ru S4'
_chemical_formula_weight 789.78
_chemical_name_common
'nalidixicato(dimethylsulfoxide-S)(1,4,7-trithiacyclononane-S,S',S'')ruthenium(II) hexafluorophosphate trihydrate'
_chemical_name_systematic
'1-ethyl-7-methyl-4-oxo-1,4-dihydro-1,8-naphthyridine-3-carboxylato-\k^2^O,O)(dimethylsulfoxide-S)(1,4,7-trithiacyclononane-S,S',S'')ruthenium(II) hexafluorophosphate trihydrate'
_space_group_IT_number 29
_symmetry_cell_setting orthorhombic
_symmetry_space_group_name_Hall 'P -2ac 2a'
_symmetry_space_group_name_H-M 'P 21 c a'
_atom_sites_solution_hydrogens geom
_atom_sites_solution_primary direct
_atom_sites_solution_secondary difmap
_audit_creation_method SHELXL-97
_cell_angle_alpha 90.00
_cell_angle_beta 90.00
_cell_angle_gamma 90.00
_cell_formula_units_Z 4
_cell_length_a 8.2230(2)
_cell_length_b 9.0751(2)
_cell_length_c 40.322(2)
_cell_measurement_reflns_used 3805
_cell_measurement_temperature 150(2)
_cell_measurement_theta_max 27.48
_cell_measurement_theta_min 0.41
_cell_volume 3009.01(18)
_computing_cell_refinement 'DENZO-SMN (Otwinovski & Minor, 1997)'
_computing_data_collection 'Collect (Nonius, 2000)'
_computing_data_reduction 'DENZO-SMN (Otwinovski & Minor, 1997)'
_computing_structure_refinement 'SHELXL-97 (Sheldrick, 2008)'
_computing_structure_solution 'SIR92 (Altomare et al., 1993)'
_diffrn_ambient_temperature 150(2)
_diffrn_measured_fraction_theta_full 0.988
_diffrn_measured_fraction_theta_max 0.988
_diffrn_measurement_device_type
;
Nonius KappaCCD area-detector diffractometer
;
_diffrn_measurement_method '\w scans'
_diffrn_radiation_monochromator graphite
_diffrn_radiation_source 'fine-focus sealed tube'
_diffrn_radiation_type MoK\a
_diffrn_radiation_wavelength 0.71073
_diffrn_reflns_av_R_equivalents 0.0000
_diffrn_reflns_av_sigmaI/netI 0.0329
_diffrn_reflns_limit_h_max 10
_diffrn_reflns_limit_h_min -10
_diffrn_reflns_limit_k_max 11
_diffrn_reflns_limit_k_min -11
_diffrn_reflns_limit_l_max 52
_diffrn_reflns_limit_l_min -51
_diffrn_reflns_number 6381
_diffrn_reflns_theta_full 27.43
_diffrn_reflns_theta_max 27.43
_diffrn_reflns_theta_min 3.38
_exptl_absorpt_coefficient_mu 0.931
_exptl_absorpt_correction_T_max 0.9377
_exptl_absorpt_correction_T_min 0.8965
_exptl_absorpt_correction_type multi-scan
_exptl_absorpt_process_details 'SCALEPACK (Otwinowski & Minor, 1997)'
_exptl_crystal_colour yellow
_exptl_crystal_density_diffrn 1.743
_exptl_crystal_description prism
_exptl_crystal_F_000 1608
_exptl_crystal_size_max 0.12
_exptl_crystal_size_mid 0.10
_exptl_crystal_size_min 0.07
_refine_diff_density_max 0.325
_refine_diff_density_min -0.427
_refine_diff_density_rms 0.062
_refine_ls_abs_structure_details 'Flack H D (1983), Acta Cryst. A39, 876-881'
_refine_ls_abs_structure_Flack 0.50(2)
_refine_ls_extinction_method none
_refine_ls_goodness_of_fit_ref 1.072
_refine_ls_hydrogen_treatment mixed
_refine_ls_matrix_type full
_refine_ls_number_parameters 399
_refine_ls_number_reflns 6381
_refine_ls_number_restraints 10
_refine_ls_restrained_S_all 1.073
_refine_ls_R_factor_all 0.0294
_refine_ls_R_factor_gt 0.0251
_refine_ls_shift/su_max 0.002
_refine_ls_shift/su_mean 0.000
_refine_ls_structure_factor_coef Fsqd
_refine_ls_weighting_details 'calc w=1/[\s^2^(Fo^2^)+(0.0124P)^2^+2.2621P] where P=(Fo^2^+2Fc^2^)/3'
_refine_ls_weighting_scheme calc
_refine_ls_wR_factor_gt 0.0524
_refine_ls_wR_factor_ref 0.0541
_reflns_number_gt 5982
_reflns_number_total 6381
_reflns_threshold_expression >2\s(I)
_cod_data_source_file ic401220x_si_002.cif
_cod_data_source_block k1783
_cod_original_cell_volume 3009.03(18)
_cod_database_code 4335643

loop_
_symmetry_equiv_pos_as_xyz
'x, y, z'
'x+1/2, -y, -z'
'x, -y, z+1/2'
'x+1/2, y, -z+1/2'

loop_
_atom_site_label
_atom_site_type_symbol
_atom_site_fract_x
_atom_site_fract_y
_atom_site_fract_z
_atom_site_U_iso_or_equiv
_atom_site_adp_type
_atom_site_occupancy
_atom_site_symmetry_multiplicity
_atom_site_calc_flag
_atom_site_refinement_flags
Ru1 Ru 0.12052(3) 0.520646(19) 0.911996(5) 0.01363(5) Uani 1 1 d .
S2 S -0.11665(8) 0.62772(7) 0.926508(17) 0.01773(14) Uani 1 1 d .
S3 S 0.19257(9) 0.48531(7) 0.966249(17) 0.01739(13) Uani 1 1 d .
S4 S 0.00461(9) 0.29068(7) 0.912662(17) 0.01779(14) Uani 1 1 d .
S5 S 0.36795(9) 0.41213(7) 0.895984(17) 0.01865(14) Uani 1 1 d .
P6 P 0.82853(11) 0.06429(10) 0.82871(2) 0.0329(2) Uani 1 1 d .
F9 F 0.7742(3) 0.1480(3) 0.79600(5) 0.0647(7) Uani 1 1 d .
F12 F 0.9735(3) 0.1781(3) 0.83397(6) 0.0640(8) Uani 1 1 d .
F13 F 0.8839(3) -0.0182(2) 0.86225(5) 0.0420(5) Uani 1 1 d .
F14 F 0.9452(3) -0.0393(3) 0.80804(6) 0.0641(7) Uani 1 1 d .
F24 F 0.6871(3) -0.0519(3) 0.82445(8) 0.0742(8) Uani 1 1 d .
F28 F 0.7106(4) 0.1659(3) 0.85031(6) 0.0753(8) Uani 1 1 d .
O7 O -0.2160(3) 0.5531(2) 0.95231(5) 0.0263(5) Uani 1 1 d .
O10 O 0.3997(3) 0.8958(2) 0.89068(5) 0.0249(5) Uani 1 1 d .
O11 O 0.2419(2) 0.7247(2) 0.91162(4) 0.0175(4) Uani 1 1 d .
N15 N 0.2966(3) 0.8261(3) 0.79499(6) 0.0230(5) Uani 1 1 d .
O17 O 0.0750(2) 0.54597(19) 0.86136(5) 0.0175(4) Uani 1 1 d .
N18 N 0.1962(3) 0.6897(2) 0.75053(6) 0.0234(5) Uani 1 1 d .
C19 C 0.4637(3) 0.3593(3) 0.93517(7) 0.0226(6) Uani 1 1 d .
H19A H 0.4325 0.2570 0.9408 0.027 Uiso 1 1 calc R
H19B H 0.5835 0.3627 0.9327 0.027 Uiso 1 1 calc R
C20 C 0.4124(4) 0.4617(3) 0.96294(7) 0.0237(6) Uani 1 1 d .
H20A H 0.4631 0.5593 0.9593 0.028 Uiso 1 1 calc R
H20B H 0.4541 0.4224 0.9842 0.028 Uiso 1 1 calc R
C21 C 0.1338(4) 0.6112(3) 0.80670(6) 0.0189(5) Uani 1 1 d .
C22 C 0.2563(3) 0.7515(3) 0.85198(6) 0.0160(5) Uani 1 1 d .
C23 C 0.2057(3) 0.7065(3) 0.78360(7) 0.0192(6) Uani 1 1 d .
C25 C 0.3209(4) 0.8409(3) 0.82751(7) 0.0204(6) Uani 1 1 d .
H25 H 0.3886 0.9198 0.8345 0.025 Uiso 1 1 calc R
C26 C -0.2444(4) 0.6576(3) 0.89137(8) 0.0286(7) Uani 1 1 d .
H26A H -0.3421 0.7114 0.8983 0.043 Uiso 1 1 calc R
H26B H -0.2759 0.5624 0.8818 0.043 Uiso 1 1 calc R
H26C H -0.1854 0.7153 0.8747 0.043 Uiso 1 1 calc R
C29 C 0.2952(4) 0.2383(3) 0.87932(7) 0.0214(6) Uani 1 1 d .
H29A H 0.2472 0.2562 0.8572 0.026 Uiso 1 1 calc R
H29B H 0.3889 0.1711 0.8764 0.026 Uiso 1 1 calc R
C30 C -0.0880(4) 0.8114(3) 0.94045(8) 0.0288(7) Uani 1 1 d .
H30A H -0.0260 0.8107 0.9612 0.043 Uiso 1 1 calc R
H30B H -0.1941 0.8577 0.9442 0.043 Uiso 1 1 calc R
H30C H -0.0280 0.8672 0.9236 0.043 Uiso 1 1 calc R
C31 C 0.1164(5) 0.5730(3) 0.73894(6) 0.0265(6) Uani 1 1 d .
C32 C 0.1692(3) 0.1633(3) 0.90111(7) 0.0225(6) Uani 1 1 d .
H32A H 0.2224 0.1259 0.9215 0.027 Uiso 1 1 calc R
H32B H 0.1226 0.0780 0.8891 0.027 Uiso 1 1 calc R
C33 C 0.1306(4) 0.2955(3) 0.97697(6) 0.0215(5) Uani 1 1 d .
H33A H 0.2222 0.2273 0.9727 0.026 Uiso 1 1 calc R
H33B H 0.1037 0.2904 1.0009 0.026 Uiso 1 1 calc R
C34 C -0.0147(4) 0.2486(3) 0.95687(7) 0.0215(6) Uani 1 1 d .
H34A H -0.1127 0.2986 0.9657 0.026 Uiso 1 1 calc R
H34B H -0.0306 0.1412 0.9596 0.026 Uiso 1 1 calc R
C35 C 0.0499(4) 0.4893(3) 0.79368(8) 0.0252(6) Uani 1 1 d .
H35 H -0.0003 0.4205 0.8082 0.030 Uiso 1 1 calc R
C36 C 0.3028(3) 0.7927(3) 0.88659(7) 0.0157(5) Uani 1 1 d .
C37 C 0.1122(6) 0.5546(4) 0.70192(7) 0.0368(7) Uani 1 1 d .
H37A H 0.1605 0.6414 0.6914 0.055 Uiso 1 1 calc R
H37B H -0.0007 0.5437 0.6946 0.055 Uiso 1 1 calc R
H37C H 0.1742 0.4666 0.6957 0.055 Uiso 1 1 calc R
C38 C 0.1507(3) 0.6340(3) 0.84223(6) 0.0177(6) Uani 1 1 d .
C39 C 0.0406(5) 0.4701(3) 0.76012(8) 0.0312(7) Uani 1 1 d .
H39 H -0.0163 0.3882 0.7511 0.037 Uiso 1 1 calc R
C40 C 0.3713(4) 0.9350(3) 0.77185(8) 0.0321(7) Uani 1 1 d .
H40A H 0.4910 0.9236 0.7724 0.038 Uiso 1 1 calc R
H40B H 0.3342 0.9139 0.7490 0.038 Uiso 1 1 calc R
C41 C 0.3288(6) 1.0899(4) 0.78047(10) 0.0528(12) Uani 1 1 d .
H41A H 0.3744 1.1144 0.8022 0.079 Uiso 1 1 calc R
H41B H 0.2102 1.1005 0.7811 0.079 Uiso 1 1 calc R
H41C H 0.3737 1.1566 0.7637 0.079 Uiso 1 1 calc R
O50 O 0.6447(3) 0.0586(3) 0.91737(5) 0.0306(5) Uani 1 1 d D
O51 O 0.5689(3) 0.0689(3) 0.98302(7) 0.0450(7) Uani 1 1 d D
O52 O 0.3065(4) 0.8910(5) 0.97102(7) 0.0749(12) Uani 1 1 d D
H51A H 0.620(5) 0.078(4) 0.9647(8) 0.042(10) Uiso 1 1 d D
H52B H 0.391(4) 0.941(4) 0.9756(9) 0.039(10) Uiso 1 1 d D
H51B H 0.641(5) 0.078(4) 0.9988(9) 0.053(12) Uiso 1 1 d D
H50A H 0.722(6) 0.080(6) 0.9022(13) 0.12(2) Uiso 1 1 d D
H50B H 0.569(5) -0.001(4) 0.9081(10) 0.058(15) Uiso 1 1 d D
H52A H 0.310(6) 0.848(5) 0.9520(10) 0.077(17) Uiso 1 1 d D

loop_
_atom_site_aniso_label
_atom_site_aniso_U_11
_atom_site_aniso_U_22
_atom_site_aniso_U_33
_atom_site_aniso_U_23
_atom_site_aniso_U_13
_atom_site_aniso_U_12
Ru1 0.01390(9) 0.01381(9) 0.01316(9) 0.00138(7) 0.00024(10) -0.00143(11)
S2 0.0155(3) 0.0182(3) 0.0195(3) 0.0011(2) 0.0003(3) 0.0007(3)
S3 0.0200(3) 0.0174(3) 0.0148(3) 0.0010(2) -0.0012(3) -0.0003(3)
S4 0.0188(3) 0.0161(3) 0.0185(3) 0.0015(2) -0.0003(3) -0.0035(3)
S5 0.0160(3) 0.0193(3) 0.0206(3) -0.0017(3) 0.0015(3) 0.0001(3)
P6 0.0319(5) 0.0445(5) 0.0223(4) -0.0029(4) 0.0002(3) -0.0076(4)
F9 0.0664(17) 0.103(2) 0.0251(12) 0.0125(12) -0.0059(11) 0.0127(15)
F12 0.0809(19) 0.0633(16) 0.0479(15) 0.0188(11) -0.0140(13) -0.0435(14)
F13 0.0470(13) 0.0424(11) 0.0365(12) 0.0096(9) -0.0060(9) -0.0141(10)
F14 0.0558(15) 0.0898(18) 0.0468(15) -0.0222(13) -0.0002(12) 0.0185(14)
F24 0.0452(15) 0.098(2) 0.080(2) -0.0042(16) -0.0183(13) -0.0352(15)
F28 0.098(2) 0.0878(19) 0.0404(15) 0.0048(13) 0.0207(14) 0.0447(16)
O7 0.0223(11) 0.0283(11) 0.0282(12) 0.0055(9) 0.0086(9) 0.0021(9)
O10 0.0295(12) 0.0225(10) 0.0227(11) 0.0001(8) -0.0009(9) -0.0112(9)
O11 0.0198(11) 0.0182(10) 0.0145(9) 0.0004(7) 0.0013(7) -0.0060(8)
N15 0.0311(14) 0.0223(12) 0.0156(12) 0.0021(9) 0.0041(10) -0.0047(10)
O17 0.0173(11) 0.0206(9) 0.0146(9) 0.0030(7) -0.0008(7) -0.0050(7)
N18 0.0293(13) 0.0253(12) 0.0157(12) 0.0013(10) -0.0009(10) 0.0030(11)
C19 0.0152(14) 0.0255(15) 0.0271(16) -0.0011(12) -0.0065(11) 0.0038(11)
C20 0.0216(15) 0.0270(15) 0.0227(15) -0.0034(11) -0.0070(12) -0.0008(12)
C21 0.0212(14) 0.0205(11) 0.0151(12) 0.0023(9) -0.0034(12) 0.0008(13)
C22 0.0170(14) 0.0158(12) 0.0153(13) 0.0017(10) 0.0021(10) 0.0003(10)
C23 0.0196(14) 0.0204(13) 0.0175(14) 0.0007(11) -0.0008(11) 0.0015(11)
C25 0.0221(15) 0.0184(14) 0.0207(15) -0.0019(11) 0.0012(11) -0.0030(11)
C26 0.0227(16) 0.0309(17) 0.0322(18) 0.0038(13) -0.0057(13) 0.0018(13)
C29 0.0219(15) 0.0209(14) 0.0215(15) -0.0044(11) 0.0003(11) 0.0004(12)
C30 0.0223(16) 0.0227(15) 0.0414(19) -0.0018(13) 0.0013(13) 0.0042(12)
C31 0.0303(15) 0.0304(13) 0.0188(13) -0.0014(10) -0.0041(15) 0.0048(18)
C32 0.0268(17) 0.0179(13) 0.0229(15) -0.0010(11) -0.0010(11) 0.0002(11)
C33 0.0289(15) 0.0190(12) 0.0166(12) 0.0042(9) 0.0008(13) -0.0005(15)
C34 0.0221(15) 0.0200(14) 0.0224(15) 0.0055(11) 0.0034(12) -0.0016(12)
C35 0.0290(15) 0.0226(15) 0.0238(16) 0.0016(11) -0.0028(12) -0.0052(12)
C36 0.0159(13) 0.0128(12) 0.0184(14) 0.0001(10) -0.0010(10) 0.0013(10)
C37 0.0453(19) 0.0453(17) 0.0199(14) -0.0062(12) -0.0057(18) 0.003(2)
C38 0.0192(17) 0.0176(12) 0.0162(13) 0.0016(9) -0.0003(10) 0.0018(10)
C39 0.0409(19) 0.0281(16) 0.0246(17) -0.0037(13) -0.0059(14) -0.0070(15)
C40 0.047(2) 0.0300(16) 0.0195(15) 0.0060(12) 0.0062(14) -0.0162(15)
C41 0.086(3) 0.0289(19) 0.043(2) 0.0154(16) 0.023(2) -0.006(2)
O50 0.0295(15) 0.0379(12) 0.0245(11) -0.0076(9) -0.0014(10) -0.0016(11)
O51 0.0406(16) 0.0686(19) 0.0257(14) -0.0022(13) 0.0021(12) -0.0121(12)
O52 0.057(2) 0.135(3) 0.0321(17) -0.0352(19) 0.0167(14) -0.050(2)

loop_
_atom_type_symbol
_atom_type_description
_atom_type_scat_dispersion_real
_atom_type_scat_dispersion_imag
_atom_type_scat_source
C C 0.0033 0.0016 'International Tables Vol C Tables 4.2.6.8 and 6.1.1.4'
H H 0.0000 0.0000 'International Tables Vol C Tables 4.2.6.8 and 6.1.1.4'
N N 0.0061 0.0033 'International Tables Vol C Tables 4.2.6.8 and 6.1.1.4'
O O 0.0106 0.0060 'International Tables Vol C Tables 4.2.6.8 and 6.1.1.4'
F F 0.0171 0.0103 'International Tables Vol C Tables 4.2.6.8 and 6.1.1.4'
P P 0.1023 0.0942 'International Tables Vol C Tables 4.2.6.8 and 6.1.1.4'
S S 0.1246 0.1234 'International Tables Vol C Tables 4.2.6.8 and 6.1.1.4'
Ru Ru -1.2594 0.8363 'International Tables Vol C Tables 4.2.6.8 and 6.1.1.4'

loop_
_geom_angle_atom_site_label_1
_geom_angle_atom_site_label_2
_geom_angle_atom_site_label_3
_geom_angle
O17 Ru1 O11 88.92(7)
O17 Ru1 S2 92.95(5)
O11 Ru1 S2 91.87(6)
O17 Ru1 S3 174.95(5)
O11 Ru1 S3 90.42(5)
S2 Ru1 S3 92.08(3)
O17 Ru1 S4 92.13(5)
O11 Ru1 S4 176.22(6)
S2 Ru1 S4 91.70(3)
S3 Ru1 S4 88.22(3)
O17 Ru1 S5 86.13(5)
O11 Ru1 S5 87.50(6)
S2 Ru1 S5 178.89(3)
S3 Ru1 S5 88.84(3)
S4 Ru1 S5 88.95(3)
O7 S2 C30 106.20(14)
O7 S2 C26 107.54(15)
C30 S2 C26 100.79(15)
O7 S2 Ru1 117.43(9)
C30 S2 Ru1 111.83(11)
C26 S2 Ru1 111.61(11)
C20 S3 C33 100.41(15)
C20 S3 Ru1 101.71(10)
C33 S3 Ru1 106.44(9)
C34 S4 C32 100.35(13)
C34 S4 Ru1 103.72(10)
C32 S4 Ru1 105.25(9)
C29 S5 C19 103.53(14)
C29 S5 Ru1 100.39(10)
C19 S5 Ru1 104.19(10)
F24 P6 F14 89.58(15)
F24 P6 F9 91.26(16)
F14 P6 F9 90.97(14)
F24 P6 F12 178.09(16)
F14 P6 F12 90.07(16)
F9 P6 F12 90.62(14)
F24 P6 F28 89.87(17)
F14 P6 F28 178.59(16)
F9 P6 F28 90.34(14)
F12 P6 F28 90.43(16)
F24 P6 F13 89.37(14)
F14 P6 F13 89.71(14)
F9 P6 F13 179.07(14)
F12 P6 F13 88.75(12)
F28 P6 F13 88.98(13)
C36 O11 Ru1 127.83(17)
C25 N15 C23 118.9(2)
C25 N15 C40 119.1(2)
C23 N15 C40 122.0(2)
C38 O17 Ru1 125.02(17)
C31 N18 C23 117.9(2)
C20 C19 S5 110.97(19)
C19 C20 S3 113.7(2)
C23 C21 C35 116.4(2)
C23 C21 C38 121.8(2)
C35 C21 C38 121.8(2)
C25 C22 C38 118.3(2)
C25 C22 C36 114.9(2)
C38 C22 C36 126.8(2)
N18 C23 N15 116.5(2)
N18 C23 C21 124.4(3)
N15 C23 C21 119.1(2)
N15 C25 C22 125.7(3)
C32 C29 S5 113.6(2)
N18 C31 C39 122.1(3)
N18 C31 C37 116.7(3)
C39 C31 C37 121.2(3)
C29 C32 S4 111.50(19)
C34 C33 S3 110.88(18)
C33 C34 S4 113.35(19)
C39 C35 C21 119.9(3)
O10 C36 O11 120.6(2)
O10 C36 C22 118.5(2)
O11 C36 C22 120.9(2)
O17 C38 C22 126.7(2)
O17 C38 C21 117.5(2)
C22 C38 C21 115.8(2)
C35 C39 C31 119.4(3)
C41 C40 N15 112.5(3)

loop_
_geom_bond_atom_site_label_1
_geom_bond_atom_site_label_2
_geom_bond_distance
Ru1 O17 2.0885(18)
Ru1 O11 2.1040(18)
Ru1 S2 2.2561(7)
Ru1 S3 2.2890(7)
Ru1 S4 2.2945(7)
Ru1 S5 2.3508(7)
S2 O7 1.486(2)
S2 C30 1.775(3)
S2 C26 1.784(3)
S3 C20 1.825(3)
S3 C33 1.847(3)
S4 C34 1.830(3)
S4 C32 1.840(3)
S5 C29 1.816(3)
S5 C19 1.829(3)
P6 F24 1.580(2)
P6 F14 1.581(2)
P6 F9 1.586(2)
P6 F12 1.592(2)
P6 F28 1.597(3)
P6 F13 1.611(2)
O10 C36 1.240(3)
O11 C36 1.285(3)
N15 C25 1.333(4)
N15 C23 1.395(4)
N15 C40 1.492(3)
O17 C38 1.273(3)
N18 C31 1.331(4)
N18 C23 1.344(4)
C19 C20 1.515(4)
C21 C23 1.402(4)
C21 C35 1.405(4)
C21 C38 1.454(3)
C22 C25 1.384(4)
C22 C38 1.430(4)
C22 C36 1.495(4)
C29 C32 1.520(4)
C31 C39 1.411(4)
C31 C37 1.503(4)
C33 C34 1.506(4)
C35 C39 1.367(4)
C40 C41 1.489(5)
